data_4321563
loop_
_publ_author_name
'F. Albert Cotton'
'Evgeny V. Dikarev'
'Jiande Gu'
'Santiago Herrero'
'Barbara Modec'

_publ_section_title
;
 Alkylpyridine Complexes of Tungsten(II) and Chromium(II). First
 Rotational Isomers of W2X4L4 Molecules with D2 hand D2 Symmetries
;
_journal_name_full 'Inorganic Chemistry'
_journal_page_first 5407
_journal_page_last 5411
_journal_paper_doi 10.1021/ic000555v
_journal_volume 39
_journal_year 2000
_chemical_compound_source synthesized
_chemical_formula_analytical 'not measured'
_chemical_formula_moiety
;
 W2 Cl4 (N C5 H4 C (C H3)3)4, N C5 H4 C (C H3)3
;
_chemical_formula_structural '(D2)-W2Cl4(4-t-Bu-py)4, 4-t-Bu-py'
_chemical_formula_sum 'C45 H65 Cl4 N5 W2'
_chemical_formula_weight 1185.52
_chemical_melting_point ?
_chemical_name_systematic
; 
 Bis(trans-dichloro-bis(4-tert-butylpyridine))-di-tungsten (II),
 D2 isomer, 4-tert-butylpyridine solvate
;
_space_group_IT_number 14
_symmetry_cell_setting monoclinic
_symmetry_space_group_name_Hall '-P 2yn'
_symmetry_space_group_name_H-M 'P 1 21/n 1'
_atom_sites_solution_hydrogens geom
_atom_sites_solution_primary direct
_atom_sites_solution_secondary difmap
_audit_creation_method SHELXL
_cell_angle_alpha 90.00
_cell_angle_beta 105.01(2)
_cell_angle_gamma 90.00
_cell_formula_units_Z 4
_cell_length_a 15.264(3)
_cell_length_b 15.155(3)
_cell_length_c 22.186(4)
_cell_measurement_reflns_used 250
_cell_measurement_temperature 213(2)
_cell_measurement_theta_max 20.8
_cell_measurement_theta_min 7.0
_cell_volume 4957.1(17)
_computing_cell_refinement 'MADNES (Enraf-Nonius, 1989)'
_computing_data_collection 'MADNES (Enraf-Nonius, 1989)'
_computing_data_reduction 'PROCOR (Kabsch, 1988)'
_computing_molecular_graphics 'SHELXTL V.5 (Siemens, 1994)'
_computing_publication_material CIFTAB
_computing_structure_refinement 'SHELXL-93 (Sheldrick, 1993)'
_computing_structure_solution 'SHELXTL V.5 (Siemens, 1994)'
_diffrn_ambient_temperature 213(2)
_diffrn_measurement_device 'Nonius FAST area detector'
_diffrn_measurement_method 'Ellipsoid-mask fitting'
_diffrn_radiation_monochromator graphite
_diffrn_radiation_source 'fine-focus sealed tube'
_diffrn_radiation_type MoK\a
_diffrn_radiation_wavelength 0.71073
_diffrn_reflns_av_R_equivalents 0.1317
_diffrn_reflns_av_sigmaI/netI 0.0926
_diffrn_reflns_limit_h_max 14
_diffrn_reflns_limit_h_min -16
_diffrn_reflns_limit_k_max 16
_diffrn_reflns_limit_k_min -16
_diffrn_reflns_limit_l_max 23
_diffrn_reflns_limit_l_min -23
_diffrn_reflns_number 22569
_diffrn_reflns_theta_max 22.54
_diffrn_reflns_theta_min 2.30
_diffrn_standards_number 'none (area detector data)'
_exptl_absorpt_coefficient_mu 4.887
_exptl_absorpt_correction_T_max 0.620
_exptl_absorpt_correction_T_min 0.447
_exptl_absorpt_correction_type 'SORTAV (Blessing, 1995)'
_exptl_crystal_colour dark-violet
_exptl_crystal_density_diffrn 1.589
_exptl_crystal_density_meas ?
_exptl_crystal_density_method none
_exptl_crystal_description block-shaped
_exptl_crystal_F_000 2344
_exptl_crystal_size_max 0.20
_exptl_crystal_size_mid 0.10
_exptl_crystal_size_min 0.10
_refine_diff_density_max 1.700
_refine_diff_density_min -1.067
_refine_diff_density_rms 0.250
_refine_ls_extinction_coef noref
_refine_ls_extinction_method none
_refine_ls_goodness_of_fit_all 1.085
_refine_ls_goodness_of_fit_obs 1.082
_refine_ls_hydrogen_treatment noref
_refine_ls_matrix_type full
_refine_ls_number_parameters 275
_refine_ls_number_reflns 6404
_refine_ls_number_restraints 0
_refine_ls_restrained_S_all 1.099
_refine_ls_restrained_S_obs 1.082
_refine_ls_R_factor_all 0.1353
_refine_ls_R_factor_obs 0.0904
_refine_ls_shift/esd_max -0.007
_refine_ls_shift/esd_mean 0.000
_refine_ls_structure_factor_coef Fsqd
_refine_ls_weighting_details 'w=1/[\s^2^(Fo^2^)+(0.0587P)^2^+244.4375P] where P=(Fo^2^+2Fc^2^)/3'
_refine_ls_weighting_scheme calc
_refine_ls_wR_factor_all 0.2325
_refine_ls_wR_factor_obs 0.1935
_reflns_number_observed 4603
_reflns_number_total 6404
_reflns_observed_criterion >2sigma(I)
_cod_data_source_file ic000555v_4.cif
_cod_data_source_block W2Cl4(4-t-Bu-py)4,4-t-Bu-py_(1b,4-t-Bu-py)
_cod_depositor_comments
;
The following automatic conversions were performed:

'_chemical_melting_point' value 'not measured' was changed to '?' -
the value is undefined or not given.

Automatic conversion script
Id: cif_fix_values 1646 2011-03-28 12:23:43Z adriana 

The following automatic conversions were performed:

'_exptl_crystal_density_meas' value 'not measured' was changed to '?'
- the value is perceived as not measured.

Automatic conversion script
Id: cif_fix_values 3008 2015-01-20 13:52:24Z robertas 

The following automatic conversions were performed:

'_refine_ls_weighting_scheme' value 'calc
w=1/[\s^2^(Fo^2^)+(0.0587P)^2^+244.4375P] where P=(Fo^2^+2Fc^2^)/3'
was changed to 'calc'. New tag '_refine_ls_weighting_details' was
created. The value of the new tag was set to
'w=1/[\s^2^(Fo^2^)+(0.0587P)^2^+244.4375P] where P=(Fo^2^+2Fc^2^)/3'.

Automatic conversion script
Id: cif_fix_values 3143 2015-03-26 13:38:13Z robertas 
;
_cod_original_cell_volume 4957(2)
_cod_database_code 4321563

loop_
_symmetry_equiv_pos_as_xyz
'x, y, z'
'-x+1/2, y+1/2, -z+1/2'
'-x, -y, -z'
'x-1/2, -y-1/2, z-1/2'

loop_
_atom_site_aniso_label
_atom_site_aniso_U_11
_atom_site_aniso_U_22
_atom_site_aniso_U_33
_atom_site_aniso_U_23
_atom_site_aniso_U_13
_atom_site_aniso_U_12
W1 0.0324(6) 0.0414(5) 0.0337(5) -0.0014(4) 0.0063(4) 0.0000(4)
W2 0.0326(6) 0.0575(6) 0.0467(6) 0.0087(5) 0.0062(5) -0.0036(5)
Cl1 0.032(3) 0.056(4) 0.062(4) -0.004(3) 0.019(3) 0.000(3)
Cl2 0.053(4) 0.056(4) 0.045(3) -0.001(3) 0.006(3) 0.013(3)
Cl3 0.047(4) 0.061(4) 0.096(5) 0.026(4) 0.010(4) -0.002(3)
Cl4 0.031(4) 0.108(6) 0.067(4) -0.001(4) 0.014(3) 0.005(4)
N1 0.027(10) 0.046(11) 0.045(11) 0.005(9) 0.010(8) 0.011(8)
N2 0.059(14) 0.052(12) 0.034(11) 0.001(9) 0.012(10) 0.022(10)
N3 0.062(15) 0.044(12) 0.064(14) 0.017(10) -0.001(11) 0.013(11)
N4 0.016(10) 0.103(16) 0.038(11) 0.014(10) 0.021(8) 0.004(10)

loop_
_atom_site_label
_atom_site_type_symbol
_atom_site_fract_x
_atom_site_fract_y
_atom_site_fract_z
_atom_site_U_iso_or_equiv
_atom_site_thermal_displace_type
_atom_site_occupancy
_atom_site_calc_flag
_atom_site_refinement_flags
_atom_site_disorder_group
W1 W 0.22046(6) 0.93749(6) 0.11676(4) 0.0362(3) Uani 1 d . .
W2 W 0.30665(7) 1.04207(7) 0.08763(5) 0.0464(3) Uani 1 d . .
Cl1 Cl 0.0752(4) 1.0070(4) 0.1033(3) 0.0489(15) Uani 1 d . .
Cl2 Cl 0.3209(4) 0.8144(4) 0.1490(3) 0.053(2) Uani 1 d . .
Cl3 Cl 0.2140(5) 1.1732(5) 0.0678(4) 0.070(2) Uani 1 d . .
Cl4 Cl 0.4491(4) 0.9704(5) 0.0930(3) 0.068(2) Uani 1 d . .
N1 N 0.2349(11) 0.9658(12) 0.2152(8) 0.039(4) Uani 1 d . .
N2 N 0.1689(14) 0.8664(12) 0.0275(8) 0.048(5) Uani 1 d . .
N3 N 0.3770(15) 1.0933(13) 0.1781(10) 0.060(6) Uani 1 d . .
N4 N 0.2699(11) 1.0241(15) -0.0120(8) 0.050(5) Uani 1 d . .
C1 C 0.2514(19) 0.9038(19) 0.2576(12) 0.063(7) Uiso 1 d . .
H1 H 0.2662(19) 0.8475(19) 0.2456(12) 0.075 Uiso 1 calc R .
C2 C 0.2485(20) 0.9151(20) 0.3195(14) 0.076(8) Uiso 1 d . .
H2 H 0.2519(20) 0.8660(20) 0.3459(14) 0.091 Uiso 1 calc R .
C3 C 0.2407(20) 0.9994(19) 0.3415(14) 0.070(8) Uiso 1 d . .
C4 C 0.2194(18) 1.0641(18) 0.2988(12) 0.062(7) Uiso 1 d . .
H4 H 0.2041(18) 1.1205(18) 0.3104(12) 0.074 Uiso 1 calc R .
C5 C 0.2203(17) 1.0470(17) 0.2366(12) 0.060(7) Uiso 1 d . .
H5 H 0.2102(17) 1.0944(17) 0.2084(12) 0.072 Uiso 1 calc R .
C6 C 0.2330(32) 1.0090(31) 0.4048(21) 0.128(15) Uiso 1 d . .
C7 C 0.3115(48) 1.0901(48) 0.4294(31) 0.237(31) Uiso 1 d . .
H7A H 0.3148(48) 1.1048(48) 0.4725(31) 0.356 Uiso 1 calc R .
H7B H 0.2940(48) 1.1421(48) 0.4035(31) 0.356 Uiso 1 calc R .
H7C H 0.3703(48) 1.0697(48) 0.4262(31) 0.356 Uiso 1 calc R .
C8 C 0.1839(37) 1.0871(37) 0.4172(24) 0.173(21) Uiso 1 d . .
H8A H 0.1826(37) 1.0874(37) 0.4607(24) 0.259 Uiso 1 calc R .
H8B H 0.1223(37) 1.0859(37) 0.3909(24) 0.259 Uiso 1 calc R .
H8C H 0.2143(37) 1.1399(37) 0.4083(24) 0.259 Uiso 1 calc R .
C9 C 0.2929(26) 0.9549(25) 0.4529(17) 0.108(12) Uiso 1 d . .
H9A H 0.2814(26) 0.9672(25) 0.4931(17) 0.162 Uiso 1 calc R .
H9B H 0.3556(26) 0.9686(25) 0.4547(17) 0.162 Uiso 1 calc R .
H9C H 0.2815(26) 0.8929(25) 0.4429(17) 0.162 Uiso 1 calc R .
C10 C 0.0799(16) 0.8536(14) 0.0010(10) 0.042(5) Uiso 1 d . .
H10 H 0.0378(16) 0.8808(14) 0.0194(10) 0.050 Uiso 1 calc R .
C11 C 0.0486(18) 0.8047(15) -0.0495(11) 0.052(6) Uiso 1 d . .
H11 H -0.0143(18) 0.8004(15) -0.0669(11) 0.062 Uiso 1 calc R .
C12 C 0.1055(18) 0.7613(17) -0.0762(12) 0.057(7) Uiso 1 d . .
C13 C 0.1950(19) 0.7716(17) -0.0535(12) 0.062(7) Uiso 1 d . .
H13 H 0.2356(19) 0.7448(17) -0.0733(12) 0.074 Uiso 1 calc R .
C14 C 0.2271(17) 0.8227(15) 0.0000(11) 0.050(6) Uiso 1 d . .
H14 H 0.2900(17) 0.8272(15) 0.0176(11) 0.060 Uiso 1 calc R .
C15 C 0.0640(34) 0.7032(32) -0.1352(22) 0.130(15) Uiso 1 d . .
C16 C 0.0009(40) 0.6337(40) -0.1150(27) 0.200(25) Uiso 1 d . .
H16A H 0.0369(40) 0.5963(40) -0.0825(27) 0.300 Uiso 1 calc R .
H16B H -0.0286(40) 0.5978(40) -0.1507(27) 0.300 Uiso 1 calc R .
H16C H -0.0447(40) 0.6641(40) -0.0995(27) 0.300 Uiso 1 calc R .
C17 C 0.1319(33) 0.6394(32) -0.1489(22) 0.153(18) Uiso 1 d . .
H17A H 0.1744(33) 0.6221(32) -0.1101(22) 0.229 Uiso 1 calc R .
H17B H 0.1644(33) 0.6673(32) -0.1759(22) 0.229 Uiso 1 calc R .
H17C H 0.1005(33) 0.5875(32) -0.1694(22) 0.229 Uiso 1 calc R .
C18 C -0.0069(36) 0.7418(36) -0.1793(24) 0.168(20) Uiso 1 d . .
H18A H -0.0407(36) 0.7803(36) -0.1585(24) 0.252 Uiso 1 calc R .
H18B H -0.0468(36) 0.6962(36) -0.2018(24) 0.252 Uiso 1 calc R .
H18C H 0.0171(36) 0.7760(36) -0.2083(24) 0.252 Uiso 1 calc R .
C19 C 0.4295(17) 1.0421(17) 0.2225(12) 0.058(7) Uiso 1 d . .
H19 H 0.4332(17) 0.9818(17) 0.2136(12) 0.070 Uiso 1 calc R .
C20 C 0.4782(18) 1.0717(18) 0.2802(12) 0.061(7) Uiso 1 d . .
H20 H 0.5077(18) 1.0305(18) 0.3104(12) 0.073 Uiso 1 calc R .
C21 C 0.4846(22) 1.1600(22) 0.2947(15) 0.082(9) Uiso 1 d . .
C22 C 0.4325(25) 1.2122(26) 0.2491(17) 0.103(11) Uiso 1 d . .
H22 H 0.4320(25) 1.2733(26) 0.2563(17) 0.124 Uiso 1 calc R .
C23 C 0.3808(22) 1.1800(22) 0.1933(15) 0.082(9) Uiso 1 d . .
H23 H 0.3465(22) 1.2200(22) 0.1642(15) 0.099 Uiso 1 calc R .
C24 C 0.5413(37) 1.1883(36) 0.3628(24) 0.146(17) Uiso 1 d . .
C25 C 0.6138(29) 1.1407(28) 0.3886(19) 0.123(14) Uiso 1 d . .
H25A H 0.6085(29) 1.0832(28) 0.3688(19) 0.185 Uiso 1 calc R .
H25B H 0.6186(29) 1.1337(28) 0.4328(19) 0.185 Uiso 1 calc R .
H25C H 0.6675(29) 1.1704(28) 0.3830(19) 0.185 Uiso 1 calc R .
C26 C 0.5135(29) 1.2801(27) 0.3744(19) 0.124(14) Uiso 1 d . .
H26A H 0.4549(29) 1.2931(27) 0.3461(19) 0.186 Uiso 1 calc R .
H26B H 0.5582(29) 1.3216(27) 0.3674(19) 0.186 Uiso 1 calc R .
H26C H 0.5093(29) 1.2850(27) 0.4172(19) 0.186 Uiso 1 calc R .
C27 C 0.5001(55) 1.1404(56) 0.4162(37) 0.289(41) Uiso 1 d . .
H27A H 0.4387(55) 1.1610(56) 0.4123(37) 0.433 Uiso 1 calc R .
H27B H 0.5377(55) 1.1550(56) 0.4574(37) 0.433 Uiso 1 calc R .
H27C H 0.4997(55) 1.0769(56) 0.4105(37) 0.433 Uiso 1 calc R .
C28 C 0.1832(16) 1.0273(14) -0.0473(10) 0.045(6) Uiso 1 d . .
H28 H 0.1376(16) 1.0365(14) -0.0266(10) 0.054 Uiso 1 calc R .
C29 C 0.1557(17) 1.0181(15) -0.1128(11) 0.049(6) Uiso 1 d . .
H29 H 0.0939(17) 1.0208(15) -0.1340(11) 0.058 Uiso 1 calc R .
C30 C 0.2188(23) 1.0054(21) -0.1449(15) 0.082(9) Uiso 1 d . .
C31 C 0.3097(25) 0.9970(23) -0.1074(17) 0.096(11) Uiso 1 d . .
H31 H 0.3565(25) 0.9831(23) -0.1263(17) 0.115 Uiso 1 calc R .
C32 C 0.3288(25) 1.0089(22) -0.0455(16) 0.092(10) Uiso 1 d . .
H32 H 0.3903(25) 1.0063(22) -0.0236(16) 0.110 Uiso 1 calc R .
C33 C 0.1962(31) 0.9751(31) -0.2160(21) 0.124(14) Uiso 1 d . .
C34 C 0.0950(28) 1.0016(28) -0.2445(19) 0.124(14) Uiso 1 d . .
H34A H 0.0559(28) 0.9639(28) -0.2275(19) 0.186 Uiso 1 calc R .
H34B H 0.0800(28) 0.9949(28) -0.2895(19) 0.186 Uiso 1 calc R .
H34C H 0.0861(28) 1.0626(28) -0.2342(19) 0.186 Uiso 1 calc R .
C35 C 0.2480(28) 1.0349(25) -0.2443(18) 0.116(13) Uiso 1 d . .
H35A H 0.3122(28) 1.0221(25) -0.2286(18) 0.173 Uiso 1 calc R .
H35B H 0.2364(28) 1.0952(25) -0.2339(18) 0.173 Uiso 1 calc R .
H35C H 0.2302(28) 1.0274(25) -0.2892(18) 0.173 Uiso 1 calc R .
C36 C 0.2220(37) 0.8741(35) -0.2259(25) 0.178(22) Uiso 1 d . .
H36A H 0.1866(37) 0.8352(35) -0.2067(25) 0.268 Uiso 1 calc R .
H36B H 0.2861(37) 0.8648(35) -0.2069(25) 0.268 Uiso 1 calc R .
H36C H 0.2089(37) 0.8614(35) -0.2702(25) 0.268 Uiso 1 calc R .
N5 N 0.4030(42) 0.7211(48) -0.1249(29) 0.230(24) Uiso 1 d . .
C37 C 0.4162(48) 0.6521(48) -0.0848(35) 0.192(25) Uiso 1 d . .
H37 H 0.3805(48) 0.6010(48) -0.0947(35) 0.231 Uiso 1 calc R .
C38 C 0.4723(63) 0.6565(65) -0.0378(44) 0.263(40) Uiso 1 d . .
H38 H 0.4897(63) 0.5981(65) -0.0263(44) 0.316 Uiso 1 calc R .
C39 C 0.5217(33) 0.7066(33) 0.0057(25) 0.124(14) Uiso 1 d . .
C40 C 0.4970(42) 0.7830(44) -0.0309(30) 0.179(22) Uiso 1 d . .
H40 H 0.5232(42) 0.8353(44) -0.0115(30) 0.215 Uiso 1 calc R .
C41 C 0.4463(46) 0.7935(47) -0.0845(34) 0.194(25) Uiso 1 d . .
H41 H 0.4353(46) 0.8514(47) -0.0997(34) 0.233 Uiso 1 calc R .
C42 C 0.5670(54) 0.7199(50) 0.0669(40) 0.211(28) Uiso 1 d . .
C43 C 0.6258(37) 0.6113(36) 0.0804(25) 0.175(21) Uiso 1 d . .
H43A H 0.6549(37) 0.5997(36) 0.0472(25) 0.262 Uiso 1 calc R .
H43B H 0.5819(37) 0.5652(36) 0.0810(25) 0.262 Uiso 1 calc R .
H43C H 0.6712(37) 0.6123(36) 0.1201(25) 0.262 Uiso 1 calc R .
C44 C 0.5371(75) 0.7142(73) 0.1179(52) 0.380(66) Uiso 1 d . .
H44A H 0.5862(75) 0.7277(73) 0.1542(52) 0.571 Uiso 1 calc R .
H44B H 0.5153(75) 0.6549(73) 0.1216(52) 0.571 Uiso 1 calc R .
H44C H 0.4881(75) 0.7560(73) 0.1151(52) 0.571 Uiso 1 calc R .
C45 C 0.6783(97) 0.7369(94) 0.0528(61) 0.490(86) Uiso 1 d . .
H45A H 0.6725(97) 0.7374(94) 0.0082(61) 0.736 Uiso 1 calc R .
H45B H 0.7187(97) 0.6894(94) 0.0719(61) 0.736 Uiso 1 calc R .
H45C H 0.7030(97) 0.7928(94) 0.0707(61) 0.736 Uiso 1 calc R .

loop_
_atom_type_symbol
_atom_type_description
_atom_type_scat_dispersion_real
_atom_type_scat_dispersion_imag
_atom_type_scat_source
C C 0.0033 0.0016 'International Tables Vol C Tables 4.2.6.8 and 6.1.1.4'
H H 0.0000 0.0000 'International Tables Vol C Tables 4.2.6.8 and 6.1.1.4'
N N 0.0061 0.0033 'International Tables Vol C Tables 4.2.6.8 and 6.1.1.4'
Cl Cl 0.1484 0.1585 'International Tables Vol C Tables 4.2.6.8 and 6.1.1.4'
W W -0.8490 6.8722 'International Tables Vol C Tables 4.2.6.8 and 6.1.1.4'

loop_
_geom_angle_atom_site_label_1
_geom_angle_atom_site_label_2
_geom_angle_atom_site_label_3
_geom_angle
_geom_angle_site_symmetry_1
_geom_angle_site_symmetry_3
_geom_angle_publ_flag
N1 W1 N2 155.9(7) . . y
N1 W1 W2 103.5(5) . . y
N2 W1 W2 100.6(5) . . y
N1 W1 Cl1 83.6(5) . . y
N2 W1 Cl1 90.0(5) . . y
W2 W1 Cl1 104.14(15) . . y
N1 W1 Cl2 87.9(5) . . y
N2 W1 Cl2 86.5(5) . . y
W2 W1 Cl2 104.8(2) . . y
Cl1 W1 Cl2 151.0(2) . . y
N4 W2 N3 159.1(8) . . y
N4 W2 W1 100.9(5) . . y
N3 W2 W1 99.9(6) . . y
N4 W2 Cl4 89.1(5) . . y
N3 W2 Cl4 83.8(6) . . y
W1 W2 Cl4 104.8(2) . . y
N4 W2 Cl3 86.1(6) . . y
N3 W2 Cl3 90.0(5) . . y
W1 W2 Cl3 105.8(2) . . y
Cl4 W2 Cl3 149.3(2) . . y
C1 N1 C5 114.6(21) . . n
C1 N1 W1 122.0(17) . . n
C5 N1 W1 123.1(15) . . n
C10 N2 C14 115.7(20) . . n
C10 N2 W1 123.0(15) . . n
C14 N2 W1 120.8(16) . . n
C19 N3 C23 113.6(24) . . n
C19 N3 W2 122.1(17) . . n
C23 N3 W2 124.0(19) . . n
C32 N4 C28 112.7(23) . . n
C32 N4 W2 124.3(19) . . n
C28 N4 W2 123.1(14) . . n
N1 C1 C2 124.9(26) . . n
C3 C2 C1 119.2(28) . . n
C4 C3 C2 116.8(28) . . n
C4 C3 C6 123.1(32) . . n
C2 C3 C6 118.2(31) . . n
C3 C4 C5 119.7(27) . . n
N1 C5 C4 123.7(24) . . n
C3 C6 C9 117.3(39) . . n
C3 C6 C8 116.0(41) . . n
C9 C6 C8 124.7(43) . . n
C3 C6 C7 99.0(37) . . n
C9 C6 C7 85.2(36) . . n
C8 C6 C7 73.0(36) . . n
C11 C10 N2 123.4(23) . . n
C10 C11 C12 121.0(25) . . n
C13 C12 C11 119.4(25) . . n
C13 C12 C15 122.2(29) . . n
C11 C12 C15 118.4(28) . . n
C12 C13 C14 119.0(26) . . n
N2 C14 C13 121.3(24) . . n
C18 C15 C17 125.6(46) . . n
C18 C15 C16 93.4(42) . . n
C17 C15 C16 97.6(40) . . n
C18 C15 C12 115.1(42) . . n
C17 C15 C12 112.2(38) . . n
C16 C15 C12 106.5(37) . . n
N3 C19 C20 124.6(25) . . n
C21 C20 C19 121.5(27) . . n
C22 C21 C20 113.5(32) . . n
C22 C21 C24 128.0(35) . . n
C20 C21 C24 118.2(32) . . n
C21 C22 C23 123.3(36) . . n
N3 C23 C22 123.1(32) . . n
C25 C24 C26 132.6(48) . . n
C25 C24 C21 116.9(44) . . n
C26 C24 C21 107.7(40) . . n
C25 C24 C27 83.2(44) . . n
C26 C24 C27 96.2(46) . . n
C21 C24 C27 110.4(46) . . n
N4 C28 C29 125.3(22) . . n
C30 C29 C28 119.6(25) . . n
C29 C30 C31 115.1(30) . . n
C29 C30 C33 124.2(31) . . n
C31 C30 C33 118.6(32) . . n
C32 C31 C30 120.3(35) . . n
N4 C32 C31 126.8(35) . . n
C35 C33 C34 104.9(36) . . n
C35 C33 C30 104.2(34) . . n
C34 C33 C30 105.3(33) . . n
C35 C33 C36 110.8(39) . . n
C34 C33 C36 116.2(39) . . n
C30 C33 C36 114.3(36) . . n
C37 N5 C41 102.2(60) . . n
C38 C37 N5 119.4(90) . . n
C37 C38 C39 147.7(100) . . n
C38 C39 C42 150.1(73) . . n
C38 C39 C40 92.0(59) . . n
C42 C39 C40 116.2(60) . . n
C41 C40 C39 131.3(71) . . n
C40 C41 N5 123.9(72) . . n
C44 C42 C39 129.6(90) . . n
C44 C42 C45 134.2(92) . . n
C39 C42 C45 96.0(70) . . n
C44 C42 C43 93.6(71) . . n
C39 C42 C43 97.4(53) . . n
C45 C42 C43 73.8(55) . . n

loop_
_geom_bond_atom_site_label_1
_geom_bond_atom_site_label_2
_geom_bond_distance
_geom_bond_site_symmetry_2
_geom_bond_publ_flag
W1 N1 2.18(2) . y
W1 N2 2.21(2) . y
W1 W2 2.2585(14) . y
W1 Cl1 2.403(6) . y
W1 Cl2 2.404(6) . y
W2 N4 2.15(2) . y
W2 N3 2.16(2) . y
W2 Cl4 2.406(7) . y
W2 Cl3 2.412(7) . y
N1 C1 1.31(3) . n
N1 C5 1.36(3) . n
N2 C10 1.35(3) . n
N2 C14 1.37(3) . n
N3 C19 1.34(3) . n
N3 C23 1.35(4) . n
N4 C32 1.33(4) . n
N4 C28 1.35(3) . n
C1 C2 1.39(4) . n
C2 C3 1.38(4) . n
C3 C4 1.34(4) . n
C3 C6 1.45(5) . n
C4 C5 1.41(3) . n
C6 C9 1.46(5) . n
C6 C8 1.47(6) . n
C6 C7 1.70(7) . n
C10 C11 1.33(3) . n
C11 C12 1.34(3) . n
C12 C13 1.34(3) . n
C12 C15 1.57(5) . n
C13 C14 1.40(3) . n
C15 C18 1.39(6) . n
C15 C17 1.50(6) . n
C15 C16 1.57(6) . n
C19 C20 1.38(3) . n
C20 C21 1.37(4) . n
C21 C22 1.37(4) . n
C21 C24 1.59(6) . n
C22 C23 1.38(4) . n
C24 C25 1.32(5) . n
C24 C26 1.50(6) . n
C24 C27 1.65(8) . n
C28 C29 1.41(3) . n
C29 C30 1.35(4) . n
C30 C31 1.43(4) . n
C30 C33 1.59(5) . n
C31 C32 1.34(4) . n
C33 C35 1.45(5) . n
C33 C34 1.56(5) . n
C33 C36 1.61(6) . n
N5 C37 1.35(7) . n
N5 C41 1.46(7) . n
C37 C38 1.17(9) . n
C38 C39 1.30(9) . n
C39 C42 1.37(7) . n
C39 C40 1.41(7) . n
C40 C41 1.25(7) . n
C42 C44 1.33(10) . n
C42 C45 1.82(13) . n
C42 C43 1.86(8) . n

loop_
_geom_torsion_atom_site_label_1
_geom_torsion_atom_site_label_2
_geom_torsion_atom_site_label_3
_geom_torsion_atom_site_label_4
_geom_torsion
_geom_torsion_site_symmetry_1
_geom_torsion_site_symmetry_2
_geom_torsion_site_symmetry_3
_geom_torsion_site_symmetry_4
_geom_torsion_publ_flag
N1 W1 W2 N3 11.5(7) . . . . y
N2 W1 W2 N4 9.0(7) . . . . y
Cl1 W1 W2 Cl3 5.4(3) . . . . y
Cl2 W1 W2 Cl4 6.2(2) . . . . y
